data_2014359
loop_
_publ_author_name
'Domasevitch, Konstantin V.'
'Solntsev, Pavlo V.'
'Sieler, Joachim'

_publ_section_title
;
 Cadmium nitrate coordination polymers with substituted
 pyridazino[4,5-<i>d</i>]pyridazines
;
_journal_coeditor_code HJ1086
_journal_issue 2
_journal_name_full 'Acta Crystallographica Section C'
_journal_page_first m70
_journal_page_last m73
_journal_paper_doi 10.1107/S0108270106001181
_journal_volume 62
_journal_year 2006
_chemical_formula_iupac '[Cd (N O3)2 (C12 H12 N4)] , C H Cl3'
_chemical_formula_moiety 'C16 H20 Cd N6 O6 , C H Cl3'
_chemical_formula_sum 'C17 H21 Cd Cl3 N6 O6'
_chemical_formula_weight 624.15
_chemical_name_systematic
;
catena-poly[[[(dinitrato-\k^2^O,O')cadmium(II)]-\m-2,2,7,7-tetramethyl-
1,2,3,6,7,8-hexahydrocinnolino[5,4,3-cde]cinnoline-\kN^1^:\kN^6^]
chloroform solvate]
;
_space_group_IT_number 14
_symmetry_cell_setting monoclinic
_symmetry_space_group_name_Hall '-P 2ybc'
_symmetry_space_group_name_H-M 'P 1 21/c 1'
_atom_sites_solution_hydrogens geom
_atom_sites_solution_primary direct
_atom_sites_solution_secondary difmap
_cell_angle_alpha 90.00
_cell_angle_beta 102.687(2)
_cell_angle_gamma 90.00
_cell_formula_units_Z 4
_cell_length_a 12.2570(12)
_cell_length_b 12.5085(11)
_cell_length_c 15.8471(14)
_cell_measurement_reflns_used 5594
_cell_measurement_temperature 223(2)
_cell_measurement_theta_max 27.88
_cell_measurement_theta_min 2.36
_cell_volume 2370.3(4)
_computing_cell_refinement SMART-NT
_computing_data_collection 'SMART-NT (Bruker, 1998)'
_computing_data_reduction SMART-NT
_computing_molecular_graphics 'DIAMOND (Brandenburg, 1999)'
_computing_publication_material 'WinGX (Version 1.70.00; Farrugia, 1999)'
_computing_structure_refinement 'SHELXL97 (Sheldrick, 1997)'
_computing_structure_solution 'SHELXS97 (Sheldrick, 1997)'
_diffrn_ambient_temperature 223(2)
_diffrn_measured_fraction_theta_full 0.989
_diffrn_measured_fraction_theta_max 0.989
_diffrn_measurement_device_type 'Siemens SMART CCD area-detector'
_diffrn_measurement_method \w
_diffrn_radiation_monochromator graphite
_diffrn_radiation_source 'fine-focus sealed tube'
_diffrn_radiation_type MoK\a
_diffrn_radiation_wavelength 0.71073
_diffrn_reflns_av_R_equivalents 0.0127
_diffrn_reflns_av_sigmaI/netI 0.0126
_diffrn_reflns_limit_h_max 16
_diffrn_reflns_limit_h_min -8
_diffrn_reflns_limit_k_max 15
_diffrn_reflns_limit_k_min -16
_diffrn_reflns_limit_l_max 20
_diffrn_reflns_limit_l_min -20
_diffrn_reflns_number 13397
_diffrn_reflns_theta_full 27.88
_diffrn_reflns_theta_max 27.88
_diffrn_reflns_theta_min 2.36
_diffrn_standards_decay_% 0
_exptl_absorpt_coefficient_mu 1.305
_exptl_absorpt_correction_T_max 0.8283
_exptl_absorpt_correction_T_min 0.7622
_exptl_absorpt_correction_type empirical
_exptl_absorpt_process_details '(SADABS; Sheldrick, 1996)'
_exptl_crystal_colour colourless
_exptl_crystal_density_diffrn 1.749
_exptl_crystal_density_method 'not measured'
_exptl_crystal_description prism
_exptl_crystal_F_000 1248
_exptl_crystal_size_max 0.22
_exptl_crystal_size_mid 0.17
_exptl_crystal_size_min 0.15
_refine_diff_density_max 0.532
_refine_diff_density_min -0.701
_refine_ls_extinction_coef 0.00154(17)
_refine_ls_extinction_expression Fc^*^=kFc[1+0.001xFc^2^\l^3^/sin(2\q)]^-1/4^
_refine_ls_extinction_method 'SHELXL97 (Sheldrick, 1997)'
_refine_ls_goodness_of_fit_ref 1.061
_refine_ls_hydrogen_treatment constr
_refine_ls_matrix_type full
_refine_ls_number_parameters 299
_refine_ls_number_reflns 5594
_refine_ls_number_restraints 0
_refine_ls_restrained_S_all 1.061
_refine_ls_R_factor_all 0.0287
_refine_ls_R_factor_gt 0.0254
_refine_ls_shift/su_max 0.002
_refine_ls_shift/su_mean 0.000
_refine_ls_structure_factor_coef Fsqd
_refine_ls_weighting_details 'calc w = 1/[\s^2^(Fo^2^)+(0.0284P)^2^+2.016P] where P=(Fo^2^+2Fc^2^)/3'
_refine_ls_weighting_scheme calc
_refine_ls_wR_factor_gt 0.0621
_refine_ls_wR_factor_ref 0.0635
_reflns_number_gt 5130
_reflns_number_total 5594
_reflns_threshold_expression I>2\s(I)
_cod_data_source_file hj1086.cif
_cod_data_source_block II
_cod_original_sg_symbol_H-M 'P 21/c'
_cod_database_code 2014359
_cod_database_fobs_code 2014359

loop_
_symmetry_equiv_pos_as_xyz
'x, y, z'
'-x, y+1/2, -z+1/2'
'-x, -y, -z'
'x, -y-1/2, z-1/2'

loop_
_atom_site_label
_atom_site_fract_x
_atom_site_fract_y
_atom_site_fract_z
_atom_site_U_iso_or_equiv
_atom_site_adp_type
_atom_site_calc_flag
_atom_site_refinement_flags
_atom_site_occupancy
_atom_site_disorder_assembly
_atom_site_disorder_group
_atom_site_type_symbol
Cd1 0.617147(11) 0.245492(10) 0.314046(8) 0.02334(6) Uani d . 1 . . Cd
O1 0.78544(17) 0.14100(16) 0.31820(15) 0.0609(5) Uani d . 1 . . O
O2 0.79300(15) 0.31157(15) 0.31705(14) 0.0541(5) Uani d . 1 . . O
O3 0.94516(16) 0.2186(2) 0.32920(15) 0.0746(7) Uani d . 1 . . O
O4 0.52995(18) 0.33058(14) 0.18542(10) 0.0515(5) Uani d . 1 . . O
O5 0.5455(2) 0.16176(15) 0.17805(11) 0.0607(6) Uani d . 1 . . O
O6 0.47635(17) 0.25102(13) 0.06161(10) 0.0454(4) Uani d . 1 . . O
N1 0.55571(13) 0.37252(13) 0.39847(10) 0.0246(3) Uani d . 1 . . N
N2 0.55714(13) 0.60995(13) 0.63385(10) 0.0259(3) Uani d . 1 . . N
N3 0.34128(14) -0.10920(13) 0.52729(10) 0.0273(3) Uani d . 1 . . N
N4 0.57061(13) 0.12034(13) 0.40202(10) 0.0254(3) Uani d . 1 . . N
N5 0.84418(16) 0.22297(19) 0.32131(12) 0.0413(5) Uani d . 1 . . N
N6 0.51607(15) 0.24771(13) 0.13927(11) 0.0303(4) Uani d . 1 . . N
C1 0.55577(15) 0.48943(14) 0.51646(11) 0.0224(3) Uani d . 1 . . C
C2 0.61033(15) 0.41647(15) 0.47098(12) 0.0243(4) Uani d . 1 . . C
C3 0.73074(16) 0.38999(17) 0.50792(14) 0.0320(4) Uani d . 1 . . C
H3A 0.7663 0.3702 0.4619 0.038 Uiso d R 1 . . H
H3B 0.7347 0.3299 0.5462 0.038 Uiso d R 1 . . H
C4 0.79402(16) 0.48500(17) 0.55837(13) 0.0301(4) Uani d . 1 . . C
C5 0.73251(16) 0.52066(17) 0.62878(12) 0.0287(4) Uani d . 1 . . C
H5A 0.7674 0.5843 0.6561 0.034 Uiso d R 1 . . H
H5B 0.7398 0.4659 0.6721 0.034 Uiso d R 1 . . H
C6 0.61067(15) 0.54288(15) 0.59334(11) 0.0233(3) Uani d . 1 . . C
C7 0.91183(18) 0.4470(2) 0.60193(17) 0.0468(6) Uani d . 1 . . C
H7A 0.9478 0.4166 0.5595 0.070 Uiso d R 1 . . H
H7B 0.9071 0.3943 0.6450 0.070 Uiso d R 1 . . H
H7C 0.9552 0.5061 0.6299 0.070 Uiso d R 1 . . H
C8 0.8016(2) 0.5774(2) 0.49697(15) 0.0408(5) Uani d . 1 . . C
H8A 0.7279 0.6003 0.4687 0.061 Uiso d R 1 . . H
H8B 0.8421 0.5548 0.4547 0.061 Uiso d R 1 . . H
H8C 0.8417 0.6357 0.5291 0.061 Uiso d R 1 . . H
C9 0.45689(15) 0.00535(15) 0.46400(11) 0.0230(3) Uani d . 1 . . C
C10 0.35404(15) -0.04789(15) 0.46286(12) 0.0250(4) Uani d . 1 . . C
C11 0.25895(17) -0.03449(17) 0.38570(13) 0.0307(4) Uani d . 1 . . C
H11A 0.1896 -0.0360 0.4045 0.037 Uiso d R 1 . . H
H11B 0.2589 -0.0934 0.3468 0.037 Uiso d R 1 . . H
C12 0.26635(16) 0.07163(16) 0.33704(12) 0.0279(4) Uani d . 1 . . C
C13 0.38291(16) 0.08173(16) 0.31594(12) 0.0282(4) Uani d . 1 . . C
H13A 0.3889 0.1500 0.2896 0.034 Uiso d R 1 . . H
H13B 0.3912 0.0273 0.2751 0.034 Uiso d R 1 . . H
C14 0.47503(16) 0.07063(14) 0.39536(11) 0.0236(4) Uani d . 1 . . C
C15 0.17769(19) 0.07073(19) 0.25234(14) 0.0397(5) Uani d . 1 . . C
H15A 0.1822 0.1360 0.2214 0.060 Uiso d R 1 . . H
H15B 0.1045 0.0643 0.2644 0.060 Uiso d R 1 . . H
H15C 0.1895 0.0110 0.2174 0.060 Uiso d R 1 . . H
C16 0.24593(19) 0.16734(18) 0.39150(15) 0.0377(5) Uani d . 1 . . C
H16A 0.2604 0.2326 0.3640 0.056 Uiso d R 1 . . H
H16B 0.2954 0.1641 0.4475 0.056 Uiso d R 1 . . H
H16C 0.1696 0.1659 0.3974 0.056 Uiso d R 1 . . H
C17 0.9000(2) -0.0960(2) 0.37863(16) 0.0463(6) Uani d . 1 . . C
H17A 0.9052 -0.0195 0.3777 0.056 Uiso d R 1 . . H
Cl1 0.97537(8) -0.14221(8) 0.47974(5) 0.0721(2) Uani d . 1 . . Cl
Cl2 0.96080(6) -0.14790(6) 0.29642(4) 0.05471(17) Uani d . 1 . . Cl
Cl3 0.75834(6) -0.13170(7) 0.36125(5) 0.06374(19) Uani d . 1 . . Cl

loop_
_atom_site_aniso_label
_atom_site_aniso_U_11
_atom_site_aniso_U_22
_atom_site_aniso_U_33
_atom_site_aniso_U_12
_atom_site_aniso_U_13
_atom_site_aniso_U_23
Cd1 0.02752(8) 0.02425(8) 0.01994(8) 0.00113(5) 0.00887(5) 0.00110(5)
O1 0.0534(11) 0.0489(11) 0.0872(15) 0.0083(9) 0.0303(11) 0.0043(10)
O2 0.0414(10) 0.0480(11) 0.0771(13) -0.0022(8) 0.0219(9) 0.0064(10)
O3 0.0296(9) 0.127(2) 0.0707(14) 0.0156(11) 0.0184(9) 0.0237(14)
O4 0.0848(14) 0.0347(9) 0.0290(8) 0.0023(9) -0.0004(8) -0.0015(7)
O5 0.1085(17) 0.0371(9) 0.0308(8) 0.0205(10) 0.0031(9) 0.0020(7)
O6 0.0580(11) 0.0512(11) 0.0225(7) 0.0031(8) -0.0012(7) 0.0015(6)
N1 0.0244(7) 0.0265(8) 0.0234(7) 0.0008(6) 0.0063(6) -0.0027(6)
N2 0.0242(8) 0.0299(8) 0.0230(7) 0.0001(6) 0.0038(6) -0.0032(6)
N3 0.0260(8) 0.0302(8) 0.0252(8) -0.0028(6) 0.0043(6) 0.0025(6)
N4 0.0273(8) 0.0265(8) 0.0223(7) 0.0001(6) 0.0058(6) 0.0032(6)
N5 0.0316(10) 0.0634(13) 0.0317(9) 0.0069(9) 0.0127(8) 0.0092(9)
N6 0.0324(9) 0.0356(9) 0.0235(8) 0.0027(7) 0.0074(7) 0.0013(7)
C1 0.0230(9) 0.0239(8) 0.0202(8) 0.0004(7) 0.0042(7) 0.0000(7)
C2 0.0248(9) 0.0246(8) 0.0240(8) 0.0005(7) 0.0062(7) -0.0018(7)
C3 0.0258(9) 0.0343(10) 0.0338(10) 0.0067(8) 0.0022(8) -0.0074(8)
C4 0.0216(9) 0.0379(11) 0.0296(9) 0.0020(8) 0.0034(7) -0.0055(8)
C5 0.0241(9) 0.0349(10) 0.0248(9) 0.0019(8) 0.0003(7) -0.0036(8)
C6 0.0238(8) 0.0257(9) 0.0201(8) -0.0012(7) 0.0042(7) -0.0008(7)
C7 0.0249(10) 0.0644(16) 0.0465(13) 0.0082(10) -0.0024(9) -0.0141(12)
C8 0.0368(12) 0.0481(13) 0.0407(12) -0.0056(10) 0.0157(10) -0.0012(10)
C9 0.0245(8) 0.0228(8) 0.0207(8) -0.0002(7) 0.0031(7) 0.0008(7)
C10 0.0251(9) 0.0253(9) 0.0236(8) -0.0018(7) 0.0033(7) 0.0007(7)
C11 0.0270(9) 0.0329(10) 0.0288(9) -0.0053(8) -0.0011(8) 0.0031(8)
C12 0.0270(9) 0.0277(9) 0.0255(9) 0.0001(7) -0.0022(7) 0.0019(7)
C13 0.0306(10) 0.0308(10) 0.0217(9) 0.0008(8) 0.0026(7) 0.0039(7)
C14 0.0269(9) 0.0237(8) 0.0202(8) 0.0016(7) 0.0052(7) 0.0006(7)
C15 0.0383(12) 0.0413(12) 0.0318(11) -0.0006(9) -0.0091(9) 0.0043(9)
C16 0.0340(11) 0.0379(11) 0.0388(11) 0.0062(9) 0.0031(9) -0.0040(9)
C17 0.0482(14) 0.0458(13) 0.0429(13) -0.0040(11) 0.0059(11) 0.0021(11)
Cl1 0.0784(5) 0.0897(6) 0.0425(4) -0.0018(4) 0.0011(3) 0.0090(4)
Cl2 0.0457(3) 0.0738(5) 0.0444(3) -0.0008(3) 0.0092(3) 0.0036(3)
Cl3 0.0494(4) 0.0773(5) 0.0670(5) -0.0063(3) 0.0184(3) -0.0036(4)

loop_
_atom_type_symbol
_atom_type_description
_atom_type_scat_dispersion_real
_atom_type_scat_dispersion_imag
_atom_type_scat_source
C C 0.0033 0.0016 'International Tables Vol C Tables 4.2.6.8 and 6.1.1.4'
H H 0.0000 0.0000 'International Tables Vol C Tables 4.2.6.8 and 6.1.1.4'
N N 0.0061 0.0033 'International Tables Vol C Tables 4.2.6.8 and 6.1.1.4'
O O 0.0106 0.0060 'International Tables Vol C Tables 4.2.6.8 and 6.1.1.4'
Cl Cl 0.1484 0.1585 'International Tables Vol C Tables 4.2.6.8 and 6.1.1.4'
Cd Cd -0.8075 1.2024 'International Tables Vol C Tables 4.2.6.8 and 6.1.1.4'

loop_
_geom_angle_atom_site_label_1
_geom_angle_atom_site_label_2
_geom_angle_atom_site_label_3
_geom_angle_site_symmetry_1
_geom_angle_site_symmetry_3
_geom_angle
_geom_angle_publ_flag
N4 Cd1 O2 . . 126.94(7) y
N4 Cd1 N1 . . 87.73(6) y
O2 Cd1 N1 . . 99.46(6) y
N4 Cd1 O4 . . 136.59(7) y
O2 Cd1 O4 . . 95.82(7) y
N1 Cd1 O4 . . 92.70(6) y
N4 Cd1 O5 . . 99.28(6) y
O2 Cd1 O5 . . 109.53(8) y
N1 Cd1 O5 . . 136.42(6) y
O4 Cd1 O5 . . 53.49(6) y
N4 Cd1 O1 . . 86.46(6) y
O2 Cd1 O1 . . 53.60(7) y
N1 Cd1 O1 . . 137.53(7) y
O4 Cd1 O1 . . 119.40(7) y
O5 Cd1 O1 . . 86.00(8) y
N5 O1 Cd1 . . 92.18(14) n
N5 O2 Cd1 . . 97.91(14) n
N6 O4 Cd1 . . 96.27(12) n
N6 O5 Cd1 . . 94.35(13) n
C2 N1 N2 . 3_666 122.19(15) n
C2 N1 Cd1 . . 128.72(13) n
N2 N1 Cd1 3_666 . 108.76(11) n
C6 N2 N1 . 3_666 119.06(15) n
C10 N3 N4 . 3_656 118.93(16) n
C14 N4 N3 . 3_656 122.92(15) n
C14 N4 Cd1 . . 128.60(12) n
N3 N4 Cd1 3_656 . 108.23(11) n
O3 N5 O1 . . 122.1(2) n
O3 N5 O2 . . 121.7(3) n
O1 N5 O2 . . 116.21(19) n
O6 N6 O5 . . 122.17(18) n
O6 N6 O4 . . 122.08(17) n
O5 N6 O4 . . 115.75(18) n
C1 C1 C2 3_666 . 118.1(2) n
C1 C1 C6 3_666 . 118.5(2) n
C2 C1 C6 . . 123.40(17) n
N1 C2 C1 . . 120.41(17) n
N1 C2 C3 . . 121.10(16) n
C1 C2 C3 . . 118.49(16) n
C2 C3 C4 . . 111.82(16) n
C2 C3 H3A . . 109.4 n
C4 C3 H3A . . 109.4 n
C2 C3 H3B . . 109.2 n
C4 C3 H3B . . 109.0 n
H3A C3 H3B . . 108.0 n
C8 C4 C7 . . 109.77(19) n
C8 C4 C3 . . 110.29(17) n
C7 C4 C3 . . 108.13(18) n
C8 C4 C5 . . 110.48(17) n
C7 C4 C5 . . 109.00(17) n
C3 C4 C5 . . 109.11(17) n
C6 C5 C4 . . 112.76(15) n
C6 C5 H5A . . 108.8 n
C4 C5 H5A . . 109.0 n
C6 C5 H5B . . 109.2 n
C4 C5 H5B . . 109.0 n
H5A C5 H5B . . 107.9 n
N2 C6 C1 . . 121.65(17) n
N2 C6 C5 . . 119.81(16) n
C1 C6 C5 . . 118.54(16) n
C4 C7 H7A . . 109.8 n
C4 C7 H7B . . 109.6 n
H7A C7 H7B . . 109.6 n
C4 C7 H7C . . 109.9 n
H7A C7 H7C . . 109.6 n
H7B C7 H7C . . 108.3 n
C4 C8 H8A . . 109.9 n
C4 C8 H8B . . 109.6 n
H8A C8 H8B . . 109.9 n
C4 C8 H8C . . 109.4 n
H8A C8 H8C . . 109.9 n
H8B C8 H8C . . 108.1 n
C9 C9 C14 3_656 . 118.0(2) n
C9 C9 C10 3_656 . 118.7(2) n
C14 C9 C10 . . 123.26(16) n
N3 C10 C9 . . 121.33(17) n
N3 C10 C11 . . 119.63(17) n
C9 C10 C11 . . 119.03(16) n
C10 C11 C12 . . 112.42(16) n
C10 C11 H11A . . 109.1 n
C12 C11 H11A . . 108.9 n
C10 C11 H11B . . 109.2 n
C12 C11 H11B . . 109.3 n
H11A C11 H11B . . 107.9 n
C16 C12 C15 . . 109.16(17) n
C16 C12 C13 . . 109.43(17) n
C15 C12 C13 . . 108.88(17) n
C16 C12 C11 . . 110.83(17) n
C15 C12 C11 . . 108.82(16) n
C13 C12 C11 . . 109.68(16) n
C14 C13 C12 . . 111.88(15) n
C14 C13 H13A . . 109.3 n
C12 C13 H13A . . 109.2 n
C14 C13 H13B . . 109.2 n
C12 C13 H13B . . 109.2 n
H13A C13 H13B . . 108.0 n
N4 C14 C9 . . 120.02(16) n
N4 C14 C13 . . 121.22(16) n
C9 C14 C13 . . 118.76(17) n
C12 C15 H15A . . 109.4 n
C12 C15 H15B . . 109.9 n
H15A C15 H15B . . 109.6 n
C12 C15 H15C . . 110.1 n
H15A C15 H15C . . 109.5 n
H15B C15 H15C . . 108.3 n
C12 C16 H16A . . 109.9 n
C12 C16 H16B . . 109.9 n
H16A C16 H16B . . 108.3 n
C12 C16 H16C . . 108.9 n
H16A C16 H16C . . 109.9 n
H16B C16 H16C . . 109.9 n
Cl3 C17 Cl2 . . 110.80(14) n
Cl3 C17 Cl1 . . 111.23(14) n
Cl2 C17 Cl1 . . 109.27(15) n
Cl3 C17 H17A . . 108.5 n
Cl2 C17 H17A . . 108.5 n
Cl1 C17 H17A . . 108.5 n

loop_
_geom_bond_atom_site_label_1
_geom_bond_atom_site_label_2
_geom_bond_site_symmetry_2
_geom_bond_distance
_geom_bond_publ_flag
Cd1 N4 . 2.2515(15) y
Cd1 O2 . 2.2991(18) y
Cd1 N1 . 2.3074(15) y
Cd1 O4 . 2.3394(16) y
Cd1 O5 . 2.3836(18) y
Cd1 O1 . 2.4307(19) y
O1 N5 . 1.248(3) y
O2 N5 . 1.268(3) y
O3 N5 . 1.218(3) y
O4 N6 . 1.258(2) y
O5 N6 . 1.252(2) y
O6 N6 . 1.221(2) y
N1 C2 . 1.316(2) y
N1 N2 3_666 1.383(2) y
N2 C6 . 1.316(2) y
N2 N1 3_666 1.383(2) n
N3 C10 . 1.314(2) y
N3 N4 3_656 1.382(2) y
N4 C14 . 1.310(2) y
N4 N3 3_656 1.382(2) n
C1 C1 3_666 1.378(3) y
C1 C2 . 1.418(2) y
C1 C6 . 1.423(2) y
C2 C3 . 1.500(3) n
C3 C4 . 1.543(3) n
C3 H3A . 0.9599 n
C3 H3B . 0.9600 n
C4 C8 . 1.527(3) n
C4 C7 . 1.533(3) n
C4 C5 . 1.543(3) n
C5 C6 . 1.502(2) n
C5 H5A . 0.9600 n
C5 H5B . 0.9598 n
C7 H7A . 0.9599 n
C7 H7B . 0.9600 n
C7 H7C . 0.9600 n
C8 H8A . 0.9599 n
C8 H8B . 0.9600 n
C8 H8C . 0.9600 n
C9 C9 3_656 1.381(3) y
C9 C14 . 1.416(2) y
C9 C10 . 1.422(3) y
C10 C11 . 1.502(3) n
C11 C12 . 1.548(3) n
C11 H11A . 0.9600 n
C11 H11B . 0.9599 n
C12 C16 . 1.528(3) n
C12 C15 . 1.530(3) n
C12 C13 . 1.542(3) n
C13 C14 . 1.501(3) n
C13 H13A . 0.9600 n
C13 H13B . 0.9600 n
C15 H15A . 0.9600 n
C15 H15B . 0.9601 n
C15 H15C . 0.9600 n
C16 H16A . 0.9600 n
C16 H16B . 0.9599 n
C16 H16C . 0.9600 n
C17 Cl3 . 1.755(3) y
C17 Cl2 . 1.760(3) y
C17 Cl1 . 1.762(3) y
C17 H17A . 0.9600 y

loop_
_geom_torsion_atom_site_label_1
_geom_torsion_atom_site_label_2
_geom_torsion_atom_site_label_3
_geom_torsion_atom_site_label_4
_geom_torsion_site_symmetry_1
_geom_torsion_site_symmetry_4
_geom_torsion
_geom_torsion_publ_flag
N4 Cd1 O1 N5 . . -140.71(15) n
O2 Cd1 O1 N5 . . 1.83(13) n
N1 Cd1 O1 N5 . . -57.96(18) n
O4 Cd1 O1 N5 . . 76.11(16) n
O5 Cd1 O1 N5 . . 119.73(15) n
N4 Cd1 O2 N5 . . 47.62(17) n
N1 Cd1 O2 N5 . . 141.92(14) n
O4 Cd1 O2 N5 . . -124.35(14) n
O5 Cd1 O2 N5 . . -71.11(15) n
O1 Cd1 O2 N5 . . -1.81(13) n
N4 Cd1 O4 N6 . . -62.78(17) n
O2 Cd1 O4 N6 . . 107.87(14) n
N1 Cd1 O4 N6 . . -152.33(14) n
O5 Cd1 O4 N6 . . -2.16(14) n
O1 Cd1 O4 N6 . . 56.72(16) n
N4 Cd1 O5 N6 . . 144.82(15) n
O2 Cd1 O5 N6 . . -80.43(16) n
N1 Cd1 O5 N6 . . 48.3(2) n
O4 Cd1 O5 N6 . . 2.17(14) n
O1 Cd1 O5 N6 . . -129.44(16) n
N4 Cd1 N1 C2 . . 84.41(16) n
O2 Cd1 N1 C2 . . -42.69(17) n
O4 Cd1 N1 C2 . . -139.04(17) n
O5 Cd1 N1 C2 . . -174.50(15) n
O1 Cd1 N1 C2 . . 2.2(2) n
N4 Cd1 N1 N2 . 3_666 -89.00(12) n
O2 Cd1 N1 N2 . 3_666 143.90(12) n
O4 Cd1 N1 N2 . 3_666 47.54(12) n
O5 Cd1 N1 N2 . 3_666 12.09(16) n
O1 Cd1 N1 N2 . 3_666 -171.26(11) n
O2 Cd1 N4 C14 . . -169.99(15) n
N1 Cd1 N4 C14 . . 89.87(16) n
O4 Cd1 N4 C14 . . -1.7(2) n
O5 Cd1 N4 C14 . . -46.86(17) n
O1 Cd1 N4 C14 . . -132.22(17) n
O2 Cd1 N4 N3 . 3_656 15.68(15) n
N1 Cd1 N4 N3 . 3_656 -84.45(12) n
O4 Cd1 N4 N3 . 3_656 -175.98(11) n
O5 Cd1 N4 N3 . 3_656 138.81(12) n
O1 Cd1 N4 N3 . 3_656 53.46(12) n
Cd1 O1 N5 O3 . . 176.0(2) n
Cd1 O1 N5 O2 . . -3.0(2) n
Cd1 O2 N5 O3 . . -175.8(2) n
Cd1 O2 N5 O1 . . 3.2(2) n
Cd1 O5 N6 O6 . . 176.44(19) n
Cd1 O5 N6 O4 . . -3.6(2) n
Cd1 O4 N6 O6 . . -176.36(18) n
Cd1 O4 N6 O5 . . 3.7(2) n
N2 N1 C2 C1 3_666 . -3.8(3) n
Cd1 N1 C2 C1 . . -176.39(13) n
N2 N1 C2 C3 3_666 . 175.58(17) n
Cd1 N1 C2 C3 . . 3.0(3) n
C1 C1 C2 N1 3_666 . 1.5(3) n
C6 C1 C2 N1 . . -177.57(17) n
C1 C1 C2 C3 3_666 . -177.9(2) n
C6 C1 C2 C3 . . 3.1(3) n
N1 C2 C3 C4 . . 149.28(18) n
C1 C2 C3 C4 . . -31.4(3) n
C2 C3 C4 C8 . . -66.1(2) n
C2 C3 C4 C7 . . 173.81(18) n
C2 C3 C4 C5 . . 55.4(2) n
C8 C4 C5 C6 . . 68.3(2) n
C7 C4 C5 C6 . . -170.96(18) n
C3 C4 C5 C6 . . -53.1(2) n
N1 N2 C6 C1 3_666 . 1.0(3) n
N1 N2 C6 C5 3_666 . -178.41(16) n
C1 C1 C6 N2 3_666 . 1.1(3) n
C2 C1 C6 N2 . . -179.87(18) n
C1 C1 C6 C5 3_666 . -179.4(2) n
C2 C1 C6 C5 . . -0.4(3) n
C4 C5 C6 N2 . . -154.11(18) n
C4 C5 C6 C1 . . 26.4(3) n
N4 N3 C10 C9 3_656 . 1.1(3) n
N4 N3 C10 C11 3_656 . -179.72(17) n
C9 C9 C10 N3 3_656 . -2.3(3) n
C14 C9 C10 N3 . . 178.84(18) n
C9 C9 C10 C11 3_656 . 178.5(2) n
C14 C9 C10 C11 . . -0.4(3) n
N3 C10 C11 C12 . . 155.21(18) n
C9 C10 C11 C12 . . -25.6(3) n
C10 C11 C12 C16 . . -68.7(2) n
C10 C11 C12 C15 . . 171.26(18) n
C10 C11 C12 C13 . . 52.2(2) n
C16 C12 C13 C14 . . 67.2(2) n
C15 C12 C13 C14 . . -173.52(16) n
C11 C12 C13 C14 . . -54.5(2) n
N3 N4 C14 C9 3_656 . 2.6(3) n
Cd1 N4 C14 C9 . . -170.95(13) n
N3 N4 C14 C13 3_656 . -177.67(17) n
Cd1 N4 C14 C13 . . 8.7(3) n
C9 C9 C14 N4 3_656 . -1.3(3) n
C10 C9 C14 N4 . . 177.59(17) n
C9 C9 C14 C13 3_656 . 179.0(2) n
C10 C9 C14 C13 . . -2.1(3) n
C12 C13 C14 N4 . . -149.38(18) n
C12 C13 C14 C9 . . 30.3(2) n
